data_7716657
loop_
_publ_author_name
'Zou, Minzhu'
'Kuruppu, Sewwandi'
'Emge, Thomas J.'
'Waldie, Kate M.'

_publ_section_title
;
 Metal- <i>versus</i> ligand-centered reactivity of a
 cobalt-phenylenediamide complex with electrophiles.
;
_journal_issue 31
_journal_name_full 'Dalton transactions (Cambridge, England : 2003)'
_journal_page_first 13174
_journal_page_last 13183
_journal_paper_doi 10.1039/d4dt01655f
_journal_volume 53
_journal_year 2024
_chemical_formula_sum 'C32 H39 Co2 F3 N4 O2'
_chemical_formula_weight 686.53
_space_group_crystal_system orthorhombic
_space_group_IT_number 60
_space_group_name_Hall '-P 2n 2ab'
_space_group_name_H-M_alt 'P b c n'
_atom_sites_solution_hydrogens mixed
_audit_creation_method SHELXL-2018/3
_audit_update_record
;
2023-09-10 deposited with the CCDC.	2024-07-17 downloaded from the CCDC.
;
_cell_angle_alpha 90
_cell_angle_beta 90
_cell_angle_gamma 90
_cell_formula_units_Z 8
_cell_length_a 30.7337(6)
_cell_length_b 12.0988(2)
_cell_length_c 17.2692(2)
_cell_measurement_reflns_used 10538
_cell_measurement_temperature 100(2)
_cell_measurement_theta_max 71.7550
_cell_measurement_theta_min 3.9210
_cell_volume 6421.39(18)
_computing_cell_refinement 'CrysAlisPro 1.171.42.85a (Rigaku OD, 2023)'
_computing_data_collection 'CrysAlisPro 1.171.42.85a (Rigaku OD, 2023)'
_computing_data_reduction 'CrysAlisPro 1.171.42.85a (Rigaku OD, 2023)'
_computing_structure_refinement 'SHELXL-2018/3 (Sheldrick, 2018)'
_computing_structure_solution 'SHELXT 2018/2 (Sheldrick, 2018)'
_diffrn_ambient_temperature 100(2)
_diffrn_detector_area_resol_mean 10.0000
_diffrn_measured_fraction_theta_full 0.999
_diffrn_measured_fraction_theta_max 0.998
_diffrn_measurement_device_type 'XtaLAB Synergy, Dualflex, HyPix'
_diffrn_measurement_method '\w scans'
_diffrn_radiation_type CuK\a
_diffrn_radiation_wavelength 1.54184
_diffrn_reflns_av_R_equivalents 0.0481
_diffrn_reflns_av_unetI/netI 0.0351
_diffrn_reflns_Laue_measured_fraction_full 0.999
_diffrn_reflns_Laue_measured_fraction_max 0.998
_diffrn_reflns_limit_h_max 37
_diffrn_reflns_limit_h_min -36
_diffrn_reflns_limit_k_max 7
_diffrn_reflns_limit_k_min -14
_diffrn_reflns_limit_l_max 20
_diffrn_reflns_limit_l_min -20
_diffrn_reflns_number 31900
_diffrn_reflns_point_group_measured_fraction_full 0.999
_diffrn_reflns_point_group_measured_fraction_max 0.998
_diffrn_reflns_theta_full 67.684
_diffrn_reflns_theta_max 68.773
_diffrn_reflns_theta_min 3.927
_diffrn_source 'micro-focus sealed X-ray tube'
_exptl_absorpt_coefficient_mu 8.534
_exptl_absorpt_correction_T_max 1.00000
_exptl_absorpt_correction_T_min 0.67727
_exptl_absorpt_correction_type multi-scan
_exptl_absorpt_process_details
; 
CrysAlisPro 1.171.42.85a (Rigaku Oxford Diffraction, 2023) 
Empirical absorption correction using spherical harmonics, 
implemented in SCALE3 ABSPACK scaling algorithm. 
;
_exptl_crystal_colour red
_exptl_crystal_density_diffrn 1.420
_exptl_crystal_description plate
_exptl_crystal_F_000 2848
_exptl_crystal_size_max 0.100
_exptl_crystal_size_mid 0.070
_exptl_crystal_size_min 0.020
_refine_diff_density_max 0.687
_refine_diff_density_min -0.391
_refine_diff_density_rms 0.060
_refine_ls_extinction_method none
_refine_ls_goodness_of_fit_ref 1.041
_refine_ls_hydrogen_treatment mixed
_refine_ls_matrix_type full
_refine_ls_number_parameters 398
_refine_ls_number_reflns 5940
_refine_ls_number_restraints 0
_refine_ls_restrained_S_all 1.041
_refine_ls_R_factor_all 0.0563
_refine_ls_R_factor_gt 0.0438
_refine_ls_shift/su_max 0.000
_refine_ls_shift/su_mean 0.000
_refine_ls_structure_factor_coef Fsqd
_refine_ls_weighting_details 'w=1/[\s^2^(Fo^2^)+(0.0612P)^2^+3.9555P] where P=(Fo^2^+2Fc^2^)/3'
_refine_ls_weighting_scheme calc
_refine_ls_wR_factor_gt 0.1083
_refine_ls_wR_factor_ref 0.1148
_reflns_Friedel_coverage 0.000
_reflns_number_gt 4869
_reflns_number_total 5940
_reflns_threshold_expression 'I > 2\s(I)'
_cod_data_source_file d4dt01655f2.cif
_cod_data_source_block MZ-9-05_tBu-Co-CF3_anion
_cod_depositor_comments 'Adding full bibliography for 7716656--7716662.cif.'
_cod_original_cell_volume 6421.40(18)
_cod_database_code 7716657
_shelx_shelxl_version_number 2018/3
_shelx_space_group_comment
; 
The symmetry employed for this shelxl refinement is uniquely defined 
by the following loop, which should always be used as a source of 
symmetry information in preference to the above space-group names. 
They are only intended as comments. 
;

loop_
_space_group_symop_operation_xyz
'x, y, z'
'-x+1/2, -y+1/2, z+1/2'
'-x, y, -z+1/2'
'x+1/2, -y+1/2, -z'
'-x, -y, -z'
'x-1/2, y-1/2, -z-1/2'
'x, -y, z-1/2'
'-x-1/2, y-1/2, z'

loop_
_atom_site_label
_atom_site_type_symbol
_atom_site_fract_x
_atom_site_fract_y
_atom_site_fract_z
_atom_site_U_iso_or_equiv
_atom_site_adp_type
_atom_site_occupancy
_atom_site_site_symmetry_order
_atom_site_calc_flag
_atom_site_refinement_flags_posn
_atom_site_refinement_flags_adp
_atom_site_refinement_flags_occupancy
_atom_site_disorder_assembly
_atom_site_disorder_group
Co1 Co 0.40437(2) 0.26397(4) 0.15848(2) 0.03143(13) Uani 1 1 d . . . . .
Co2 Co 0.20052(2) -0.00674(3) 0.39916(2) 0.02937(13) Uani 1 1 d . . . . .
F1 F 0.39528(6) 0.33708(17) 0.31163(10) 0.0493(5) Uani 1 1 d . . . . .
F2 F 0.45115(7) 0.40751(14) 0.25697(10) 0.0491(5) Uani 1 1 d . . . . .
F3 F 0.45304(6) 0.24029(14) 0.29617(9) 0.0439(4) Uani 1 1 d . . . . .
O1 O 0.35091(7) 0.57594(16) 0.12303(12) 0.0402(5) Uani 1 1 d . . . . .
O2 O 0.31674(7) 0.08085(16) 0.28823(12) 0.0414(5) Uani 1 1 d . . . . .
N1 N 0.36587(8) 0.39287(19) 0.14902(12) 0.0312(5) Uani 1 1 d . . . . .
N2 N 0.35361(8) 0.19442(19) 0.20295(13) 0.0344(5) Uani 1 1 d . . . . .
N3 N 0.42070(9) 0.5171(2) 0.11890(15) 0.0373(6) Uani 1 1 d . . . . .
N4 N 0.38973(9) 0.0584(2) 0.27160(16) 0.0454(6) Uani 1 1 d . . . . .
H4N H 0.411650 0.068468 0.239570 0.054 Uiso 1 1 calc R U . . .
C1 C 0.32201(10) 0.3594(2) 0.15313(13) 0.0302(6) Uani 1 1 d . . . . .
C2 C 0.28494(10) 0.4217(3) 0.13434(15) 0.0348(6) Uani 1 1 d . . . . .
H2 H 0.288155 0.497397 0.120992 0.042 Uiso 1 1 calc R U . . .
C3 C 0.24358(10) 0.3748(3) 0.13485(15) 0.0386(7) Uani 1 1 d . . . . .
H3 H 0.218923 0.418878 0.122797 0.046 Uiso 1 1 calc R U . . .
C4 C 0.23824(10) 0.2639(3) 0.15290(15) 0.0371(7) Uani 1 1 d . . . . .
H4 H 0.210225 0.230861 0.150435 0.044 Uiso 1 1 calc R U . . .
C5 C 0.27414(10) 0.2014(2) 0.17460(15) 0.0362(7) Uani 1 1 d . . . . .
H5 H 0.270453 0.125600 0.187326 0.043 Uiso 1 1 calc R U . . .
C6 C 0.31568(10) 0.2486(2) 0.17798(15) 0.0312(6) Uani 1 1 d . . . . .
C7 C 0.37710(10) 0.4995(2) 0.13100(14) 0.0311(6) Uani 1 1 d . . . . .
C8 C 0.44130(11) 0.6258(2) 0.11008(17) 0.0398(7) Uani 1 1 d . . . . .
C9 C 0.49028(12) 0.6047(3) 0.1082(2) 0.0514(8) Uani 1 1 d . . . . .
H9A H 0.499495 0.572370 0.157604 0.077 Uiso 1 1 calc R U . . .
H9B H 0.505645 0.674716 0.099928 0.077 Uiso 1 1 calc R U . . .
H9C H 0.497144 0.553553 0.065972 0.077 Uiso 1 1 calc R U . . .
C10 C 0.43079(14) 0.7013(4) 0.1783(3) 0.0733(13) Uani 1 1 d . . . . .
H10A H 0.399302 0.713509 0.180738 0.110 Uiso 1 1 calc R U . . .
H10B H 0.445666 0.772250 0.171480 0.110 Uiso 1 1 calc R U . . .
H10C H 0.440652 0.666509 0.226434 0.110 Uiso 1 1 calc R U . . .
C11 C 0.42747(14) 0.6763(3) 0.0333(2) 0.0689(12) Uani 1 1 d . . . . .
H11A H 0.433355 0.623823 -0.008684 0.103 Uiso 1 1 calc R U . . .
H11B H 0.443858 0.744557 0.024235 0.103 Uiso 1 1 calc R U . . .
H11C H 0.396275 0.692970 0.034747 0.103 Uiso 1 1 calc R U . . .
C12 C 0.35076(11) 0.1103(2) 0.25609(16) 0.0357(6) Uani 1 1 d . . . . .
C13 C 0.39619(13) -0.0137(3) 0.3402(2) 0.0509(9) Uani 1 1 d . . . . .
C14 C 0.44518(15) -0.0376(4) 0.3421(3) 0.0850(16) Uani 1 1 d . . . . .
H14A H 0.454714 -0.063216 0.291037 0.127 Uiso 1 1 calc R U . . .
H14B H 0.451186 -0.094858 0.380797 0.127 Uiso 1 1 calc R U . . .
H14C H 0.460953 0.030068 0.355792 0.127 Uiso 1 1 calc R U . . .
C15 C 0.37244(12) -0.1210(2) 0.32928(19) 0.0470(8) Uani 1 1 d . . . . .
H15A H 0.341310 -0.106413 0.322515 0.070 Uiso 1 1 calc R U . . .
H15B H 0.376788 -0.167869 0.374928 0.070 Uiso 1 1 calc R U . . .
H15C H 0.383732 -0.158861 0.283303 0.070 Uiso 1 1 calc R U . . .
C16 C 0.38199(18) 0.0459(3) 0.4147(2) 0.0754(14) Uani 1 1 d . . . . .
H16A H 0.397186 0.116884 0.418624 0.113 Uiso 1 1 calc R U . . .
H16B H 0.389228 0.000021 0.459657 0.113 Uiso 1 1 calc R U . . .
H16C H 0.350517 0.058714 0.413283 0.113 Uiso 1 1 calc R U . . .
C17 C 0.40202(12) 0.1953(3) 0.04533(17) 0.0440(8) Uani 1 1 d . . . . .
H17 H 0.376617 0.188232 0.014389 0.053 Uiso 1 1 calc R U . . .
C18 C 0.41801(12) 0.1167(3) 0.09914(17) 0.0469(8) Uani 1 1 d . . . . .
H18 H 0.405228 0.047042 0.110246 0.056 Uiso 1 1 calc R U . . .
C19 C 0.45619(12) 0.1596(3) 0.13349(18) 0.0458(8) Uani 1 1 d . . . . .
H19 H 0.473525 0.123689 0.171470 0.055 Uiso 1 1 calc R U . . .
C20 C 0.46413(11) 0.2660(3) 0.10119(17) 0.0429(7) Uani 1 1 d . . . . .
H20 H 0.487374 0.314392 0.114098 0.051 Uiso 1 1 calc R U . . .
C21 C 0.43092(10) 0.2863(3) 0.04630(16) 0.0401(7) Uani 1 1 d . . . . .
H21 H 0.428433 0.350597 0.015082 0.048 Uiso 1 1 calc R U . . .
C22 C 0.42624(10) 0.3140(2) 0.25786(16) 0.0350(6) Uani 1 1 d . . . . .
C23 C 0.25973(12) -0.0767(3) 0.3893(2) 0.0497(8) Uani 1 1 d . . . . .
H23 H 0.285415 -0.040787 0.371934 0.060 Uiso 1 1 calc R U . . .
C24 C 0.22976(16) -0.1326(3) 0.34328(18) 0.0603(12) Uani 1 1 d . . . . .
H24 H 0.231481 -0.141693 0.288727 0.072 Uiso 1 1 calc R U . . .
C25 C 0.19645(14) -0.1733(3) 0.3914(3) 0.0602(11) Uani 1 1 d . . . . .
H25 H 0.171827 -0.214802 0.375281 0.072 Uiso 1 1 calc R U . . .
C26 C 0.20629(11) -0.1412(3) 0.46841(19) 0.0449(8) Uani 1 1 d . . . . .
H26 H 0.189350 -0.156637 0.513129 0.054 Uiso 1 1 calc R U . . .
C27 C 0.24498(11) -0.0833(2) 0.46651(17) 0.0419(7) Uani 1 1 d . . . . .
H27 H 0.259371 -0.052690 0.510235 0.050 Uiso 1 1 calc R U . . .
C28 C 0.20648(12) 0.1436(2) 0.34959(17) 0.0442(8) Uani 1 1 d . . . . .
H28 H 0.230898 0.169505 0.321126 0.053 Uiso 1 1 calc R U . . .
C29 C 0.17025(12) 0.0882(2) 0.31845(16) 0.0439(8) Uani 1 1 d . . . . .
H29 H 0.165944 0.070514 0.265409 0.053 Uiso 1 1 calc R U . . .
C30 C 0.14114(11) 0.0633(2) 0.38012(17) 0.0413(7) Uani 1 1 d . . . . .
H30 H 0.114003 0.026187 0.375782 0.050 Uiso 1 1 calc R U . . .
C31 C 0.16034(11) 0.1044(2) 0.44982(15) 0.0386(7) Uani 1 1 d . . . . .
H31 H 0.148236 0.098992 0.500298 0.046 Uiso 1 1 calc R U . . .
C32 C 0.20042(11) 0.1544(2) 0.43060(17) 0.0400(7) Uani 1 1 d . . . . .
H32 H 0.219879 0.189100 0.465751 0.048 Uiso 1 1 calc R U . . .
H3N H 0.4346(11) 0.476(3) 0.137(2) 0.037(10) Uiso 1 1 d . . . . .

loop_
_atom_site_aniso_label
_atom_site_aniso_U_11
_atom_site_aniso_U_22
_atom_site_aniso_U_33
_atom_site_aniso_U_23
_atom_site_aniso_U_13
_atom_site_aniso_U_12
Co1 0.0369(3) 0.0334(2) 0.0240(2) 0.00087(17) -0.00074(18) 0.00137(19)
Co2 0.0455(3) 0.0244(2) 0.0182(2) -0.00086(16) 0.00023(18) 0.00163(19)
F1 0.0469(11) 0.0702(12) 0.0306(8) -0.0119(8) 0.0040(8) 0.0018(9)
F2 0.0651(13) 0.0446(9) 0.0376(9) 0.0074(8) -0.0129(8) -0.0182(9)
F3 0.0516(11) 0.0460(9) 0.0341(8) 0.0092(7) -0.0106(8) 0.0008(8)
O1 0.0414(12) 0.0336(10) 0.0456(11) 0.0003(9) -0.0036(10) 0.0030(9)
O2 0.0501(14) 0.0372(11) 0.0370(10) 0.0045(9) 0.0079(10) -0.0003(10)
N1 0.0394(14) 0.0336(12) 0.0206(10) 0.0025(9) -0.0006(9) 0.0003(10)
N2 0.0392(14) 0.0330(12) 0.0309(12) 0.0028(10) -0.0014(10) -0.0026(10)
N3 0.0400(15) 0.0358(13) 0.0360(13) 0.0089(11) 0.0018(12) 0.0015(12)
N4 0.0451(16) 0.0435(14) 0.0475(15) 0.0165(12) -0.0009(12) -0.0052(12)
C1 0.0378(16) 0.0382(14) 0.0146(11) -0.0014(10) 0.0010(11) -0.0019(12)
C2 0.0398(17) 0.0435(16) 0.0210(12) 0.0043(12) -0.0004(11) 0.0008(13)
C3 0.0371(17) 0.0536(18) 0.0250(13) 0.0046(13) -0.0011(12) 0.0019(14)
C4 0.0363(16) 0.0536(18) 0.0213(12) -0.0043(12) 0.0011(11) -0.0082(14)
C5 0.0461(18) 0.0395(15) 0.0231(12) -0.0060(12) 0.0008(12) -0.0068(13)
C6 0.0353(16) 0.0377(14) 0.0206(11) -0.0038(11) 0.0008(11) -0.0014(12)
C7 0.0424(17) 0.0339(14) 0.0170(11) -0.0011(10) -0.0029(11) 0.0015(13)
C8 0.0472(19) 0.0352(15) 0.0369(15) 0.0009(12) 0.0030(13) -0.0032(13)
C9 0.048(2) 0.0512(19) 0.055(2) 0.0057(16) 0.0051(16) -0.0082(16)
C10 0.061(3) 0.074(3) 0.084(3) -0.040(2) 0.014(2) -0.019(2)
C11 0.064(3) 0.069(2) 0.073(3) 0.039(2) -0.012(2) -0.019(2)
C12 0.0452(18) 0.0296(13) 0.0321(14) -0.0033(12) -0.0028(13) -0.0028(13)
C13 0.062(2) 0.0383(17) 0.0519(19) 0.0151(15) -0.0108(17) -0.0076(15)
C14 0.068(3) 0.065(3) 0.121(4) 0.056(3) -0.032(3) -0.016(2)
C15 0.061(2) 0.0327(15) 0.0467(17) 0.0033(13) 0.0072(16) 0.0011(15)
C16 0.150(5) 0.0333(17) 0.0426(19) 0.0067(15) -0.031(2) -0.006(2)
C17 0.057(2) 0.0471(17) 0.0277(14) -0.0080(13) -0.0038(14) 0.0094(15)
C18 0.063(2) 0.0395(16) 0.0381(16) -0.0076(13) -0.0007(15) 0.0102(15)
C19 0.050(2) 0.0521(19) 0.0355(15) -0.0021(14) -0.0003(14) 0.0178(16)
C20 0.0369(17) 0.0576(19) 0.0341(15) -0.0011(14) 0.0040(13) 0.0081(15)
C21 0.0445(19) 0.0520(17) 0.0237(13) 0.0014(12) 0.0078(12) 0.0074(15)
C22 0.0359(16) 0.0361(14) 0.0330(14) 0.0037(12) 0.0007(12) -0.0018(12)
C23 0.049(2) 0.0401(16) 0.059(2) 0.0069(16) 0.0207(17) 0.0109(15)
C24 0.114(4) 0.0432(18) 0.0237(15) -0.0061(14) -0.0052(18) 0.036(2)
C25 0.068(3) 0.0233(14) 0.089(3) -0.0050(17) -0.040(2) 0.0045(16)
C26 0.050(2) 0.0408(16) 0.0438(17) 0.0165(14) 0.0080(15) 0.0086(15)
C27 0.051(2) 0.0412(16) 0.0334(14) -0.0089(13) -0.0092(14) 0.0108(15)
C28 0.069(2) 0.0289(14) 0.0353(16) 0.0063(12) 0.0104(15) 0.0015(14)
C29 0.074(2) 0.0351(15) 0.0228(13) -0.0011(12) -0.0010(14) 0.0165(16)
C30 0.0471(19) 0.0369(15) 0.0400(16) 0.0003(13) -0.0055(14) 0.0079(14)
C31 0.060(2) 0.0326(14) 0.0236(13) 0.0014(11) 0.0062(13) 0.0093(14)
C32 0.062(2) 0.0273(14) 0.0312(14) -0.0038(12) 0.0010(14) 0.0022(14)

loop_
_atom_type_symbol
_atom_type_description
_atom_type_scat_dispersion_real
_atom_type_scat_dispersion_imag
_atom_type_scat_source
C C 0.0181 0.0091 'International Tables Vol C Tables 4.2.6.8 and 6.1.1.4'
H H 0.0000 0.0000 'International Tables Vol C Tables 4.2.6.8 and 6.1.1.4'
Co Co -2.3653 3.6143 'International Tables Vol C Tables 4.2.6.8 and 6.1.1.4'
F F 0.0727 0.0534 'International Tables Vol C Tables 4.2.6.8 and 6.1.1.4'
N N 0.0311 0.0180 'International Tables Vol C Tables 4.2.6.8 and 6.1.1.4'
O O 0.0492 0.0322 'International Tables Vol C Tables 4.2.6.8 and 6.1.1.4'

loop_
_geom_angle_atom_site_label_1
_geom_angle_atom_site_label_2
_geom_angle_atom_site_label_3
_geom_angle
_geom_angle_site_symmetry_1
_geom_angle_site_symmetry_3
_geom_angle_publ_flag
N2 Co1 C22 93.66(11) . . ?
N2 Co1 N1 83.83(10) . . ?
C22 Co1 N1 91.99(11) . . ?
N2 Co1 C19 115.90(12) . . ?
C22 Co1 C19 96.18(13) . . ?
N1 Co1 C19 157.96(12) . . ?
N2 Co1 C20 154.78(12) . . ?
C22 Co1 C20 96.37(13) . . ?
N1 Co1 C20 118.77(11) . . ?
C19 Co1 C20 40.01(13) . . ?
N2 Co1 C18 89.18(12) . . ?
C22 Co1 C18 128.89(13) . . ?
N1 Co1 C18 138.94(11) . . ?
C19 Co1 C18 39.57(14) . . ?
C20 Co1 C18 66.58(14) . . ?
N2 Co1 C21 136.87(11) . . ?
C22 Co1 C21 129.47(13) . . ?
N1 Co1 C21 93.15(11) . . ?
C19 Co1 C21 65.95(12) . . ?
C20 Co1 C21 39.29(12) . . ?
C18 Co1 C21 65.45(13) . . ?
N2 Co1 C17 99.66(12) . . ?
C22 Co1 C17 161.34(13) . . ?
N1 Co1 C17 102.32(11) . . ?
C19 Co1 C17 66.26(13) . . ?
C20 Co1 C17 66.32(13) . . ?
C18 Co1 C17 39.23(12) . . ?
C21 Co1 C17 38.93(13) . . ?
C24 Co2 C23 40.43(16) . . ?
C24 Co2 C28 115.95(15) . . ?
C23 Co2 C28 105.13(14) . . ?
C24 Co2 C27 68.13(13) . . ?
C23 Co2 C27 40.93(13) . . ?
C28 Co2 C27 126.58(15) . . ?
C24 Co2 C25 40.82(17) . . ?
C23 Co2 C25 68.39(16) . . ?
C28 Co2 C25 151.06(15) . . ?
C27 Co2 C25 67.86(13) . . ?
C24 Co2 C32 149.03(17) . . ?
C23 Co2 C32 115.40(15) . . ?
C28 Co2 C32 41.04(12) . . ?
C27 Co2 C32 106.74(13) . . ?
C25 Co2 C32 167.68(16) . . ?
C24 Co2 C31 168.89(17) . . ?
C23 Co2 C31 150.08(14) . . ?
C28 Co2 C31 68.91(12) . . ?
C27 Co2 C31 117.92(12) . . ?
C25 Co2 C31 130.71(16) . . ?
C32 Co2 C31 40.82(13) . . ?
C24 Co2 C26 68.72(13) . . ?
C23 Co2 C26 68.49(13) . . ?
C28 Co2 C26 164.89(15) . . ?
C27 Co2 C26 39.90(13) . . ?
C25 Co2 C26 40.98(15) . . ?
C32 Co2 C26 127.94(13) . . ?
C31 Co2 C26 109.35(12) . . ?
C24 Co2 C29 107.65(12) . . ?
C23 Co2 C29 126.41(14) . . ?
C28 Co2 C29 40.64(14) . . ?
C27 Co2 C29 164.64(15) . . ?
C25 Co2 C29 119.32(14) . . ?
C32 Co2 C29 68.81(12) . . ?
C31 Co2 C29 69.00(11) . . ?
C26 Co2 C29 153.99(15) . . ?
C24 Co2 C30 129.51(15) . . ?
C23 Co2 C30 165.88(14) . . ?
C28 Co2 C30 68.81(14) . . ?
C27 Co2 C30 152.77(13) . . ?
C25 Co2 C30 110.35(14) . . ?
C32 Co2 C30 69.00(13) . . ?
C31 Co2 C30 41.21(12) . . ?
C26 Co2 C30 120.46(13) . . ?
C29 Co2 C30 40.93(13) . . ?
C7 N1 C1 121.5(2) . . ?
C7 N1 Co1 127.9(2) . . ?
C1 N1 Co1 110.10(18) . . ?
C12 N2 C6 119.8(3) . . ?
C12 N2 Co1 129.8(2) . . ?
C6 N2 Co1 110.17(17) . . ?
C7 N3 C8 125.1(3) . . ?
C7 N3 H3N 114(3) . . ?
C8 N3 H3N 114(3) . . ?
C12 N4 C13 122.6(3) . . ?
C12 N4 H4N 118.7 . . ?
C13 N4 H4N 118.7 . . ?
C2 C1 N1 127.6(3) . . ?
C2 C1 C6 117.7(3) . . ?
N1 C1 C6 114.7(2) . . ?
C3 C2 C1 121.4(3) . . ?
C3 C2 H2 119.3 . . ?
C1 C2 H2 119.3 . . ?
C4 C3 C2 120.2(3) . . ?
C4 C3 H3 119.9 . . ?
C2 C3 H3 119.9 . . ?
C3 C4 C5 119.5(3) . . ?
C3 C4 H4 120.2 . . ?
C5 C4 H4 120.2 . . ?
C4 C5 C6 120.9(3) . . ?
C4 C5 H5 119.5 . . ?
C6 C5 H5 119.5 . . ?
C5 C6 N2 125.4(3) . . ?
C5 C6 C1 119.8(3) . . ?
N2 C6 C1 114.8(3) . . ?
O1 C7 N1 124.5(3) . . ?
O1 C7 N3 120.2(3) . . ?
N1 C7 N3 115.2(2) . . ?
N3 C8 C11 109.2(3) . . ?
N3 C8 C10 111.4(3) . . ?
C11 C8 C10 112.0(4) . . ?
N3 C8 C9 106.1(3) . . ?
C11 C8 C9 108.9(3) . . ?
C10 C8 C9 109.0(3) . . ?
C8 C9 H9A 109.5 . . ?
C8 C9 H9B 109.5 . . ?
H9A C9 H9B 109.5 . . ?
C8 C9 H9C 109.5 . . ?
H9A C9 H9C 109.5 . . ?
H9B C9 H9C 109.5 . . ?
C8 C10 H10A 109.5 . . ?
C8 C10 H10B 109.5 . . ?
H10A C10 H10B 109.5 . . ?
C8 C10 H10C 109.5 . . ?
H10A C10 H10C 109.5 . . ?
H10B C10 H10C 109.5 . . ?
C8 C11 H11A 109.5 . . ?
C8 C11 H11B 109.5 . . ?
H11A C11 H11B 109.5 . . ?
C8 C11 H11C 109.5 . . ?
H11A C11 H11C 109.5 . . ?
H11B C11 H11C 109.5 . . ?
O2 C12 N2 124.6(3) . . ?
O2 C12 N4 121.1(3) . . ?
N2 C12 N4 114.3(3) . . ?
N4 C13 C15 110.1(3) . . ?
N4 C13 C14 105.1(3) . . ?
C15 C13 C14 108.5(3) . . ?
N4 C13 C16 110.8(3) . . ?
C15 C13 C16 111.8(3) . . ?
C14 C13 C16 110.4(4) . . ?
C13 C14 H14A 109.5 . . ?
C13 C14 H14B 109.5 . . ?
H14A C14 H14B 109.5 . . ?
C13 C14 H14C 109.5 . . ?
H14A C14 H14C 109.5 . . ?
H14B C14 H14C 109.5 . . ?
C13 C15 H15A 109.5 . . ?
C13 C15 H15B 109.5 . . ?
H15A C15 H15B 109.5 . . ?
C13 C15 H15C 109.5 . . ?
H15A C15 H15C 109.5 . . ?
H15B C15 H15C 109.5 . . ?
C13 C16 H16A 109.5 . . ?
C13 C16 H16B 109.5 . . ?
H16A C16 H16B 109.5 . . ?
C13 C16 H16C 109.5 . . ?
H16A C16 H16C 109.5 . . ?
H16B C16 H16C 109.5 . . ?
C21 C17 C18 107.2(3) . . ?
C21 C17 Co1 70.35(16) . . ?
C18 C17 Co1 69.35(17) . . ?
C21 C17 H17 126.4 . . ?
C18 C17 H17 126.4 . . ?
Co1 C17 H17 125.5 . . ?
C19 C18 C17 108.5(3) . . ?
C19 C18 Co1 69.48(18) . . ?
C17 C18 Co1 71.42(17) . . ?
C19 C18 H18 125.8 . . ?
C17 C18 H18 125.8 . . ?
Co1 C18 H18 124.9 . . ?
C18 C19 C20 108.0(3) . . ?
C18 C19 Co1 70.96(19) . . ?
C20 C19 Co1 70.31(18) . . ?
C18 C19 H19 126.0 . . ?
C20 C19 H19 126.0 . . ?
Co1 C19 H19 124.4 . . ?
C21 C20 C19 107.2(3) . . ?
C21 C20 Co1 71.62(18) . . ?
C19 C20 Co1 69.68(19) . . ?
C21 C20 H20 126.4 . . ?
C19 C20 H20 126.4 . . ?
Co1 C20 H20 123.9 . . ?
C20 C21 C17 109.1(3) . . ?
C20 C21 Co1 69.09(17) . . ?
C17 C21 Co1 70.73(16) . . ?
C20 C21 H21 125.5 . . ?
C17 C21 H21 125.5 . . ?
Co1 C21 H21 126.3 . . ?
F1 C22 F2 103.3(2) . . ?
F1 C22 F3 102.9(2) . . ?
F2 C22 F3 101.9(2) . . ?
F1 C22 Co1 115.2(2) . . ?
F2 C22 Co1 116.26(18) . . ?
F3 C22 Co1 115.40(19) . . ?
C24 C23 C27 107.5(3) . . ?
C24 C23 Co2 69.8(2) . . ?
C27 C23 Co2 69.72(19) . . ?
C24 C23 H23 126.3 . . ?
C27 C23 H23 126.3 . . ?
Co2 C23 H23 125.8 . . ?
C23 C24 C25 108.3(3) . . ?
C23 C24 Co2 69.79(18) . . ?
C25 C24 Co2 69.94(19) . . ?
C23 C24 H24 125.9 . . ?
C25 C24 H24 125.9 . . ?
Co2 C24 H24 126.0 . . ?
C24 C25 C26 107.6(3) . . ?
C24 C25 Co2 69.24(19) . . ?
C26 C25 Co2 69.62(18) . . ?
C24 C25 H25 126.2 . . ?
C26 C25 H25 126.2 . . ?
Co2 C25 H25 126.5 . . ?
C27 C26 C25 107.5(3) . . ?
C27 C26 Co2 69.77(18) . . ?
C25 C26 Co2 69.40(18) . . ?
C27 C26 H26 126.2 . . ?
C25 C26 H26 126.2 . . ?
Co2 C26 H26 126.2 . . ?
C26 C27 C23 109.1(3) . . ?
C26 C27 Co2 70.33(18) . . ?
C23 C27 Co2 69.35(19) . . ?
C26 C27 H27 125.4 . . ?
C23 C27 H27 125.4 . . ?
Co2 C27 H27 126.5 . . ?
C29 C28 C32 108.5(3) . . ?
C29 C28 Co2 70.16(17) . . ?
C32 C28 Co2 69.65(16) . . ?
C29 C28 H28 125.8 . . ?
C32 C28 H28 125.8 . . ?
Co2 C28 H28 126.0 . . ?
C28 C29 C30 108.2(3) . . ?
C28 C29 Co2 69.20(17) . . ?
C30 C29 Co2 69.79(17) . . ?
C28 C29 H29 125.9 . . ?
C30 C29 H29 125.9 . . ?
Co2 C29 H29 126.7 . . ?
C29 C30 C31 107.3(3) . . ?
C29 C30 Co2 69.28(19) . . ?
C31 C30 Co2 68.86(18) . . ?
C29 C30 H30 126.4 . . ?
C31 C30 H30 126.4 . . ?
Co2 C30 H30 127.0 . . ?
C32 C31 C30 108.1(3) . . ?
C32 C31 Co2 69.57(17) . . ?
C30 C31 Co2 69.93(17) . . ?
C32 C31 H31 125.9 . . ?
C30 C31 H31 125.9 . . ?
Co2 C31 H31 126.1 . . ?
C31 C32 C28 107.9(3) . . ?
C31 C32 Co2 69.61(16) . . ?
C28 C32 Co2 69.31(16) . . ?
C31 C32 H32 126.0 . . ?
C28 C32 H32 126.0 . . ?
Co2 C32 H32 126.6 . . ?

loop_
_geom_bond_atom_site_label_1
_geom_bond_atom_site_label_2
_geom_bond_distance
_geom_bond_site_symmetry_2
_geom_bond_publ_flag
Co1 N2 1.932(2) . ?
Co1 C22 1.940(3) . ?
Co1 N1 1.964(2) . ?
Co1 C19 2.078(3) . ?
Co1 C20 2.086(3) . ?
Co1 C18 2.097(3) . ?
Co1 C21 2.119(3) . ?
Co1 C17 2.124(3) . ?
Co2 C24 2.014(3) . ?
Co2 C23 2.014(3) . ?
Co2 C28 2.019(3) . ?
Co2 C27 2.019(3) . ?
Co2 C25 2.023(3) . ?
Co2 C32 2.024(3) . ?
Co2 C31 2.024(3) . ?
Co2 C26 2.026(3) . ?
Co2 C29 2.032(3) . ?
Co2 C30 2.039(3) . ?
F1 C22 1.358(3) . ?
F2 C22 1.367(3) . ?
F3 C22 1.382(3) . ?
O1 C7 1.234(3) . ?
O2 C12 1.236(4) . ?
N1 C7 1.371(4) . ?
N1 C1 1.409(4) . ?
N2 C12 1.373(4) . ?
N2 C6 1.405(4) . ?
N3 C7 1.373(4) . ?
N3 C8 1.468(4) . ?
N3 H3N 0.72(3) . ?
N4 C12 1.379(4) . ?
N4 C13 1.484(4) . ?
N4 H4N 0.8800 . ?
C1 C2 1.404(4) . ?
C1 C6 1.421(4) . ?
C2 C3 1.392(4) . ?
C2 H2 0.9500 . ?
C3 C4 1.387(4) . ?
C3 H3 0.9500 . ?
C4 C5 1.389(4) . ?
C4 H4 0.9500 . ?
C5 C6 1.400(4) . ?
C5 H5 0.9500 . ?
C8 C11 1.521(5) . ?
C8 C10 1.524(5) . ?
C8 C9 1.527(5) . ?
C9 H9A 0.9800 . ?
C9 H9B 0.9800 . ?
C9 H9C 0.9800 . ?
C10 H10A 0.9800 . ?
C10 H10B 0.9800 . ?
C10 H10C 0.9800 . ?
C11 H11A 0.9800 . ?
C11 H11B 0.9800 . ?
C11 H11C 0.9800 . ?
C13 C15 1.502(5) . ?
C13 C14 1.534(6) . ?
C13 C16 1.538(6) . ?
C14 H14A 0.9800 . ?
C14 H14B 0.9800 . ?
C14 H14C 0.9800 . ?
C15 H15A 0.9800 . ?
C15 H15B 0.9800 . ?
C15 H15C 0.9800 . ?
C16 H16A 0.9800 . ?
C16 H16B 0.9800 . ?
C16 H16C 0.9800 . ?
C17 C21 1.414(5) . ?
C17 C18 1.417(4) . ?
C17 H17 0.9500 . ?
C18 C19 1.413(5) . ?
C18 H18 0.9500 . ?
C19 C20 1.425(5) . ?
C19 H19 0.9500 . ?
C20 C21 1.414(4) . ?
C20 H20 0.9500 . ?
C21 H21 0.9500 . ?
C23 C24 1.392(6) . ?
C23 C27 1.410(4) . ?
C23 H23 0.9500 . ?
C24 C25 1.408(6) . ?
C24 H24 0.9500 . ?
C25 C26 1.417(5) . ?
C25 H25 0.9500 . ?
C26 C27 1.381(5) . ?
C26 H26 0.9500 . ?
C27 H27 0.9500 . ?
C28 C29 1.407(5) . ?
C28 C32 1.417(4) . ?
C28 H28 0.9500 . ?
C29 C30 1.423(5) . ?
C29 H29 0.9500 . ?
C30 C31 1.430(4) . ?
C30 H30 0.9500 . ?
C31 C32 1.412(5) . ?
C31 H31 0.9500 . ?
C32 H32 0.9500 . ?

loop_
_geom_hbond_atom_site_label_D
_geom_hbond_atom_site_label_H
_geom_hbond_atom_site_label_A
_geom_hbond_distance_DH
_geom_hbond_distance_HA
_geom_hbond_distance_DA
_geom_hbond_angle_DHA
_geom_hbond_site_symmetry_A
_geom_hbond_publ_flag
C2 H2 O1 0.95 2.15 2.763(4) 121.0 . yes
C10 H10A O1 0.98 2.44 3.039(5) 118.7 . yes
C11 H11C O1 0.98 2.50 3.068(5) 116.4 . yes
C15 H15A O2 0.98 2.46 3.066(4) 119.6 . yes
C16 H16C O2 0.98 2.41 2.995(5) 117.7 . yes
N3 H3N F2 0.72(3) 2.29(4) 2.884(3) 141(3) . yes

loop_
_geom_torsion_atom_site_label_1
_geom_torsion_atom_site_label_2
_geom_torsion_atom_site_label_3
_geom_torsion_atom_site_label_4
_geom_torsion
_geom_torsion_site_symmetry_1
_geom_torsion_site_symmetry_2
_geom_torsion_site_symmetry_3
_geom_torsion_site_symmetry_4
_geom_torsion_publ_flag
C7 N1 C1 C2 5.7(4) . . . . ?
Co1 N1 C1 C2 -166.8(2) . . . . ?
C7 N1 C1 C6 -175.6(2) . . . . ?
Co1 N1 C1 C6 11.9(2) . . . . ?
N1 C1 C2 C3 174.4(2) . . . . ?
C6 C1 C2 C3 -4.3(4) . . . . ?
C1 C2 C3 C4 -1.1(4) . . . . ?
C2 C3 C4 C5 3.5(4) . . . . ?
C3 C4 C5 C6 -0.5(4) . . . . ?
C4 C5 C6 N2 176.5(2) . . . . ?
C4 C5 C6 C1 -5.0(4) . . . . ?
C12 N2 C6 C5 -28.6(4) . . . . ?
Co1 N2 C6 C5 155.8(2) . . . . ?
C12 N2 C6 C1 152.9(2) . . . . ?
Co1 N2 C6 C1 -22.7(3) . . . . ?
C2 C1 C6 C5 7.2(4) . . . . ?
N1 C1 C6 C5 -171.6(2) . . . . ?
C2 C1 C6 N2 -174.2(2) . . . . ?
N1 C1 C6 N2 7.0(3) . . . . ?
C1 N1 C7 O1 5.9(4) . . . . ?
Co1 N1 C7 O1 177.02(19) . . . . ?
C1 N1 C7 N3 -171.7(2) . . . . ?
Co1 N1 C7 N3 -0.6(3) . . . . ?
C8 N3 C7 O1 11.6(4) . . . . ?
C8 N3 C7 N1 -170.7(2) . . . . ?
C7 N3 C8 C11 -69.7(4) . . . . ?
C7 N3 C8 C10 54.5(4) . . . . ?
C7 N3 C8 C9 173.0(3) . . . . ?
C6 N2 C12 O2 -4.2(4) . . . . ?
Co1 N2 C12 O2 170.4(2) . . . . ?
C6 N2 C12 N4 175.4(2) . . . . ?
Co1 N2 C12 N4 -9.9(4) . . . . ?
C13 N4 C12 O2 -16.2(4) . . . . ?
C13 N4 C12 N2 164.1(3) . . . . ?
C12 N4 C13 C15 72.5(4) . . . . ?
C12 N4 C13 C14 -170.9(3) . . . . ?
C12 N4 C13 C16 -51.7(4) . . . . ?
C21 C17 C18 C19 0.6(3) . . . . ?
Co1 C17 C18 C19 -59.8(2) . . . . ?
C21 C17 C18 Co1 60.4(2) . . . . ?
C17 C18 C19 C20 0.2(4) . . . . ?
Co1 C18 C19 C20 -60.8(2) . . . . ?
C17 C18 C19 Co1 61.1(2) . . . . ?
C18 C19 C20 C21 -0.9(3) . . . . ?
Co1 C19 C20 C21 -62.2(2) . . . . ?
C18 C19 C20 Co1 61.3(2) . . . . ?
C19 C20 C21 C17 1.3(3) . . . . ?
Co1 C20 C21 C17 -59.6(2) . . . . ?
C19 C20 C21 Co1 60.9(2) . . . . ?
C18 C17 C21 C20 -1.2(3) . . . . ?
Co1 C17 C21 C20 58.6(2) . . . . ?
C18 C17 C21 Co1 -59.8(2) . . . . ?
C27 C23 C24 C25 0.2(4) . . . . ?
Co2 C23 C24 C25 -59.6(2) . . . . ?
C27 C23 C24 Co2 59.8(2) . . . . ?
C23 C24 C25 C26 0.2(4) . . . . ?
Co2 C24 C25 C26 -59.3(2) . . . . ?
C23 C24 C25 Co2 59.5(2) . . . . ?
C24 C25 C26 C27 -0.6(4) . . . . ?
Co2 C25 C26 C27 -59.6(2) . . . . ?
C24 C25 C26 Co2 59.0(2) . . . . ?
C25 C26 C27 C23 0.7(4) . . . . ?
Co2 C26 C27 C23 -58.6(2) . . . . ?
C25 C26 C27 Co2 59.4(2) . . . . ?
C24 C23 C27 C26 -0.6(4) . . . . ?
Co2 C23 C27 C26 59.2(2) . . . . ?
C24 C23 C27 Co2 -59.8(2) . . . . ?
C32 C28 C29 C30 -0.3(3) . . . . ?
Co2 C28 C29 C30 59.1(2) . . . . ?
C32 C28 C29 Co2 -59.3(2) . . . . ?
C28 C29 C30 C31 -0.1(3) . . . . ?
Co2 C29 C30 C31 58.6(2) . . . . ?
C28 C29 C30 Co2 -58.7(2) . . . . ?
C29 C30 C31 C32 0.4(3) . . . . ?
Co2 C30 C31 C32 59.3(2) . . . . ?
C29 C30 C31 Co2 -58.8(2) . . . . ?
C30 C31 C32 C28 -0.6(3) . . . . ?
Co2 C31 C32 C28 58.9(2) . . . . ?
C30 C31 C32 Co2 -59.5(2) . . . . ?
C29 C28 C32 C31 0.5(3) . . . . ?
Co2 C28 C32 C31 -59.1(2) . . . . ?
C29 C28 C32 Co2 59.6(2) . . . . ?
